data_4074094
loop_
_publ_author_name
'Wu, Chun Ji'
'Lee, Sang Hoon'
'Yun, Hoseop'
'Lee, Bun Yeoul'

_publ_section_title
;
 Ortho Lithiation of Tetrahydroquinoline Derivatives and Its Use for the
 Facile Construction of Polymerization Catalysts
;
_journal_issue 27
_journal_name_full Organometallics
_journal_page_first 6685
_journal_paper_doi 10.1021/om7010084
_journal_volume 26
_journal_year 2007
_chemical_formula_sum 'C21 H23 N Ti'
_chemical_formula_weight 337.29
_chemical_name_systematic
;
 ?
;
_space_group_IT_number 15
_symmetry_cell_setting monoclinic
_symmetry_space_group_name_Hall '-C 2yc'
_symmetry_space_group_name_H-M 'C 1 2/c 1'
_atom_sites_solution_hydrogens geom
_atom_sites_solution_primary direct
_atom_sites_solution_secondary difmap
_audit_conform_dict_location ftp://ftp.iucr.org/pub/cif_core.dic
_audit_conform_dict_name cif_core.dic
_audit_conform_dict_version 2.3
_audit_creation_date 2007-03-01T23:09:42-00:00
_audit_creation_method 'WinGX routine CIF_UPDATE'
_audit_update_record
;
2007-07-11 # Formatted by publCIF
;
_cell_angle_alpha 90
_cell_angle_beta 103.832(3)
_cell_angle_gamma 90
_cell_formula_units_Z 8
_cell_length_a 15.4701(17)
_cell_length_b 14.6775(14)
_cell_length_c 15.8899(14)
_cell_measurement_reflns_used 10364
_cell_measurement_temperature 150(1)
_cell_measurement_theta_max 21.505
_cell_measurement_theta_min 3.005
_cell_volume 3503.4(6)
_computing_structure_refinement 'SHELXL-97 (Sheldrick, 1997)'
_diffrn_ambient_temperature 150(2)
_diffrn_measured_fraction_theta_full 0.991
_diffrn_measured_fraction_theta_max 0.991
_diffrn_measurement_device_type 'Rigaku R-axis Rapid'
_diffrn_measurement_method \w
_diffrn_radiation_monochromator graphite
_diffrn_radiation_type MoK\a
_diffrn_radiation_wavelength 0.71073
_diffrn_reflns_av_R_equivalents 0.0607
_diffrn_reflns_av_unetI/netI 0.0514
_diffrn_reflns_limit_h_max 19
_diffrn_reflns_limit_h_min -20
_diffrn_reflns_limit_k_max 19
_diffrn_reflns_limit_k_min 0
_diffrn_reflns_limit_l_max 20
_diffrn_reflns_limit_l_min 0
_diffrn_reflns_number 3990
_diffrn_reflns_theta_full 27.48
_diffrn_reflns_theta_max 27.48
_diffrn_reflns_theta_min 3
_diffrn_standards_decay_% 0
_diffrn_standards_interval_count 0
_diffrn_standards_interval_time 0
_diffrn_standards_number 0
_exptl_absorpt_coefficient_mu 0.488
_exptl_absorpt_correction_type none
_exptl_crystal_colour red
_exptl_crystal_density_diffrn 1.279
_exptl_crystal_density_method 'not measured'
_exptl_crystal_description block
_exptl_crystal_F_000 1424
_exptl_crystal_size_max 0.600
_exptl_crystal_size_mid 0.600
_exptl_crystal_size_min 0.500
_refine_diff_density_max 0.351
_refine_diff_density_min -0.45
_refine_diff_density_rms 0.07
_refine_ls_extinction_method none
_refine_ls_goodness_of_fit_ref 1.053
_refine_ls_hydrogen_treatment mixed
_refine_ls_matrix_type full
_refine_ls_number_parameters 300
_refine_ls_number_reflns 3990
_refine_ls_number_restraints 0
_refine_ls_restrained_S_all 1.053
_refine_ls_R_factor_all 0.0952
_refine_ls_R_factor_gt 0.0679
_refine_ls_shift/su_max 0.009
_refine_ls_shift/su_mean 0.001
_refine_ls_structure_factor_coef Fsqd
_refine_ls_weighting_details 'calc w=1/[\s^2^(Fo^2^)+(0.0775P)^2^+5.9057P] where P=(Fo^2^+2Fc^2^)/3'
_refine_ls_weighting_scheme calc
_refine_ls_wR_factor_gt 0.1692
_refine_ls_wR_factor_ref 0.1886
_reflns_number_gt 2703
_reflns_number_total 3990
_reflns_threshold_expression >2sigma(I)
_cod_data_source_file om7010084-file002.cif
_cod_data_source_block labs2
_cod_original_sg_symbol_H-M 'C 2/c'
_cod_database_code 4074094

loop_
_symmetry_equiv_pos_as_xyz
'x, y, z'
'-x, y, -z+1/2'
'x+1/2, y+1/2, z'
'-x+1/2, y+1/2, -z+1/2'
'-x, -y, -z'
'x, -y, z-1/2'
'-x+1/2, -y+1/2, -z'
'x+1/2, -y+1/2, z-1/2'

loop_
_atom_site_label
_atom_site_type_symbol
_atom_site_fract_x
_atom_site_fract_y
_atom_site_fract_z
_atom_site_U_iso_or_equiv
_atom_site_adp_type
_atom_site_occupancy
_atom_site_symmetry_multiplicity
_atom_site_calc_flag
Ti1 Ti 0.23612(5) 0.03434(4) 0.52832(4) 0.0552(3) Uani 1 1 d
N1 N 0.17855(18) -0.07428(18) 0.47397(16) 0.0463(6) Uani 1 1 d
C1 C 0.1046(2) -0.1034(2) 0.58709(19) 0.0459(7) Uani 1 1 d
C2 C 0.0513(3) -0.1554(2) 0.6267(2) 0.0550(8) Uani 1 1 d
C3 C 0.0149(3) -0.2360(2) 0.5878(2) 0.0615(10) Uani 1 1 d
C4 C 0.0334(3) -0.2645(2) 0.5119(2) 0.0640(10) Uani 1 1 d
C5 C 0.0877(3) -0.2133(2) 0.4701(2) 0.0574(9) Uani 1 1 d
C6 C 0.1132(4) -0.2474(3) 0.3889(3) 0.0767(13) Uani 1 1 d
C7 C 0.1957(3) -0.1974(3) 0.3741(3) 0.0651(10) Uani 1 1 d
C8 C 0.1860(2) -0.0967(2) 0.38505(19) 0.0485(8) Uani 1 1 d
C9 C 0.1228(2) -0.1316(2) 0.50800(19) 0.0453(7) Uani 1 1 d
C10 C 0.1473(2) -0.0165(2) 0.62049(19) 0.0461(7) Uani 1 1 d
C11 C 0.1180(3) 0.0715(2) 0.5901(2) 0.0519(8) Uani 1 1 d
C12 C 0.1860(3) 0.1352(3) 0.6222(2) 0.0591(9) Uani 1 1 d
C13 C 0.2573(3) 0.0892(3) 0.6777(2) 0.0605(10) Uani 1 1 d
C14 C 0.3408(3) 0.1182(4) 0.7312(3) 0.0738(13) Uani 1 1 d
C15 C 0.3957(3) 0.0556(4) 0.7788(3) 0.0839(15) Uani 1 1 d
C16 C 0.3733(3) -0.0376(4) 0.7766(3) 0.0761(13) Uani 1 1 d
C17 C 0.2945(3) -0.0696(3) 0.7263(2) 0.0614(9) Uani 1 1 d
C18 C 0.2349(2) -0.0061(3) 0.6771(2) 0.0506(8) Uani 1 1 d
C19 C 0.1032(3) -0.0564(4) 0.3220(3) 0.0702(11) Uani 1 1 d
C20 C 0.2168(6) 0.1350(3) 0.4334(4) 0.093(2) Uani 1 1 d
C21 C 0.3740(3) 0.0132(4) 0.5486(4) 0.0778(14) Uani 1 1 d
H2 H 0.0418(19) -0.1370(19) 0.6795(19) 0.034(7) Uiso 1 1 d
H3 H -0.016(3) -0.268(3) 0.617(3) 0.079(13) Uiso 1 1 d
H4 H 0.011(2) -0.325(2) 0.488(2) 0.053(9) Uiso 1 1 d
H61 H 0.0527(19) -0.2281(18) 0.3474(17) 0.024(7) Uiso 1 1 d
H62 H 0.129(3) -0.313(3) 0.398(3) 0.085(14) Uiso 1 1 d
H71 H 0.2600(17) -0.1915(16) 0.4115(15) 0.016(6) Uiso 1 1 d
H72 H 0.207(3) -0.218(3) 0.311(3) 0.086(13) Uiso 1 1 d
H8 H 0.242(2) -0.063(2) 0.3792(18) 0.034(7) Uiso 1 1 d
H11 H 0.062(2) 0.084(2) 0.548(2) 0.058(10) Uiso 1 1 d
H12 H 0.183(2) 0.194(3) 0.610(2) 0.054(10) Uiso 1 1 d
H14 H 0.364(3) 0.175(3) 0.736(3) 0.078(13) Uiso 1 1 d
H15 H 0.451(4) 0.070(4) 0.820(4) 0.116(18) Uiso 1 1 d
H16 H 0.404(3) -0.076(3) 0.808(3) 0.073(14) Uiso 1 1 d
H17 H 0.279(2) -0.132(2) 0.720(2) 0.040(8) Uiso 1 1 d
H191 H 0.107(3) -0.077(3) 0.264(3) 0.079(12) Uiso 1 1 d
H192 H 0.100(4) 0.017(4) 0.317(4) 0.14(2) Uiso 1 1 d
H193 H 0.097(2) -0.145(2) 0.3219(18) 0.038(8) Uiso 1 1 d
H201 H 0.251(3) 0.113(3) 0.389(3) 0.089(14) Uiso 1 1 d
H202 H 0.238(6) 0.192(6) 0.452(5) 0.20(4) Uiso 1 1 d
H203 H 0.178(7) 0.142(7) 0.397(6) 0.22(5) Uiso 1 1 d
H211 H 0.381(4) -0.016(4) 0.502(4) 0.105(18) Uiso 1 1 d
H212 H 0.414(4) 0.067(4) 0.562(4) 0.123(19) Uiso 1 1 d
H213 H 0.400(5) -0.023(5) 0.596(5) 0.15(3) Uiso 1 1 d

loop_
_atom_site_aniso_label
_atom_site_aniso_U_11
_atom_site_aniso_U_22
_atom_site_aniso_U_33
_atom_site_aniso_U_23
_atom_site_aniso_U_13
_atom_site_aniso_U_12
Ti1 0.0684(5) 0.0514(4) 0.0527(4) -0.0100(3) 0.0281(3) -0.0146(3)
N1 0.0552(16) 0.0466(14) 0.0383(13) 0.0014(11) 0.0137(11) 0.0001(12)
C1 0.0493(18) 0.0468(17) 0.0414(15) 0.0048(13) 0.0108(13) -0.0004(14)
C2 0.070(2) 0.0520(19) 0.0464(18) 0.0049(15) 0.0199(16) -0.0038(17)
C3 0.078(3) 0.0478(19) 0.064(2) 0.0066(17) 0.028(2) -0.0126(18)
C4 0.091(3) 0.0417(18) 0.064(2) -0.0041(16) 0.027(2) -0.0182(19)
C5 0.079(3) 0.0468(18) 0.0487(18) -0.0024(15) 0.0200(17) -0.0086(17)
C6 0.116(4) 0.055(2) 0.068(3) -0.012(2) 0.040(3) -0.020(3)
C7 0.077(3) 0.060(2) 0.060(2) -0.0049(18) 0.021(2) -0.002(2)
C8 0.057(2) 0.0530(18) 0.0372(15) -0.0013(13) 0.0140(14) -0.0030(16)
C9 0.0555(19) 0.0402(15) 0.0410(15) 0.0042(12) 0.0131(13) 0.0015(14)
C10 0.0528(18) 0.0507(18) 0.0387(15) -0.0026(13) 0.0182(13) -0.0062(15)
C11 0.060(2) 0.0533(19) 0.0462(18) -0.0018(15) 0.0203(16) -0.0031(16)
C12 0.074(3) 0.047(2) 0.063(2) -0.0064(17) 0.0295(19) -0.0085(18)
C13 0.065(2) 0.067(2) 0.056(2) -0.0195(18) 0.0292(18) -0.0166(19)
C14 0.060(3) 0.091(3) 0.075(3) -0.037(3) 0.027(2) -0.022(2)
C15 0.055(3) 0.124(5) 0.076(3) -0.043(3) 0.021(2) -0.016(3)
C16 0.059(3) 0.111(4) 0.056(2) -0.013(2) 0.0107(19) 0.015(3)
C17 0.060(2) 0.074(3) 0.052(2) -0.0126(18) 0.0169(17) 0.003(2)
C18 0.0511(19) 0.062(2) 0.0415(16) -0.0102(15) 0.0160(14) -0.0048(16)
C19 0.081(3) 0.081(3) 0.047(2) 0.008(2) 0.0104(19) 0.014(2)
C20 0.167(6) 0.051(2) 0.084(3) -0.001(2) 0.076(4) -0.010(3)
C21 0.069(3) 0.097(4) 0.077(3) -0.035(3) 0.036(2) -0.032(3)

loop_
_atom_type_symbol
_atom_type_description
_atom_type_scat_dispersion_real
_atom_type_scat_dispersion_imag
_atom_type_scat_source
C C 0.003 0.002 'International Tables Vol C Tables 4.2.6.8 and 6.1.1.4'
H H 0 0 'International Tables Vol C Tables 4.2.6.8 and 6.1.1.4'
N N 0.006 0.003 'International Tables Vol C Tables 4.2.6.8 and 6.1.1.4'
Ti Ti 0.278 0.446 'International Tables Vol C Tables 4.2.6.8 and 6.1.1.4'

loop_
_geom_angle_atom_site_label_1
_geom_angle_atom_site_label_2
_geom_angle_atom_site_label_3
_geom_angle
N1 Ti1 C20 106.9(2)
N1 Ti1 C21 106.87(17)
C20 Ti1 C21 100.4(3)
N1 Ti1 C11 93.29(12)
C20 Ti1 C11 98.5(2)
C21 Ti1 C11 146.79(17)
N1 Ti1 C10 74.97(11)
C20 Ti1 C10 132.1(2)
C21 Ti1 C10 125.38(19)
C11 Ti1 C10 35.11(12)
N1 Ti1 C12 127.99(13)
C20 Ti1 C12 90.04(18)
C21 Ti1 C12 118.05(17)
C11 Ti1 C12 34.88(12)
C10 Ti1 C12 58.48(12)
N1 Ti1 C18 97.08(11)
C20 Ti1 C18 147.24(17)
C21 Ti1 C18 93.34(19)
C11 Ti1 C18 57.45(12)
C10 Ti1 C18 34.98(11)
C12 Ti1 C18 57.36(13)
N1 Ti1 C13 130.22(12)
C20 Ti1 C13 115.54(19)
C21 Ti1 C13 90.22(17)
C11 Ti1 C13 56.90(13)
C10 Ti1 C13 57.69(11)
C12 Ti1 C13 33.99(14)
C18 Ti1 C13 34.21(12)
C9 N1 C8 115.4(3)
C9 N1 Ti1 125.8(2)
C8 N1 Ti1 118.6(2)
C2 C1 C9 120.8(3)
C2 C1 C10 125.3(3)
C9 C1 C10 113.9(3)
C1 C2 C3 119.3(3)
C4 C3 C2 120.3(3)
C3 C4 C5 121.8(3)
C9 C5 C4 118.1(3)
C9 C5 C6 119.8(3)
C4 C5 C6 121.9(3)
C5 C6 C7 111.4(3)
C8 C7 C6 110.1(4)
N1 C8 C7 111.2(3)
N1 C8 C19 107.0(3)
C7 C8 C19 113.2(3)
C5 C9 N1 124.2(3)
C5 C9 C1 119.8(3)
N1 C9 C1 116.1(3)
C11 C10 C18 107.0(3)
C11 C10 C1 126.0(3)
C18 C10 C1 126.0(3)
C11 C10 Ti1 71.66(18)
C18 C10 Ti1 75.74(18)
C1 C10 Ti1 109.12(19)
C12 C11 C10 109.4(3)
C12 C11 Ti1 73.5(2)
C10 C11 Ti1 73.23(19)
C11 C12 C13 108.3(3)
C11 C12 Ti1 71.6(2)
C13 C12 Ti1 76.6(2)
C12 C13 C14 133.6(4)
C12 C13 C18 108.0(3)
C14 C13 C18 118.3(4)
C12 C13 Ti1 69.4(2)
C14 C13 Ti1 124.5(2)
C18 C13 Ti1 72.48(18)
C15 C14 C13 119.2(5)
C14 C15 C16 121.8(5)
C17 C16 C15 121.7(5)
C16 C17 C18 118.0(4)
C17 C18 C13 120.9(3)
C17 C18 C10 131.9(3)
C13 C18 C10 107.2(3)
C17 C18 Ti1 122.8(2)
C13 C18 Ti1 73.30(19)
C10 C18 Ti1 69.28(17)

loop_
_geom_bond_atom_site_label_1
_geom_bond_atom_site_label_2
_geom_bond_distance
Ti1 N1 1.927(3)
Ti1 C20 2.082(6)
Ti1 C21 2.103(5)
Ti1 C11 2.336(3)
Ti1 C10 2.356(3)
Ti1 C12 2.361(4)
Ti1 C18 2.442(3)
Ti1 C13 2.453(3)
N1 C9 1.402(4)
N1 C8 1.482(4)
C1 C2 1.381(5)
C1 C9 1.413(4)
C1 C10 1.476(4)
C2 C3 1.391(5)
C3 C4 1.370(5)
C4 C5 1.407(5)
C5 C9 1.393(4)
C5 C6 1.521(5)
C6 C7 1.538(6)
C7 C8 1.500(5)
C8 C19 1.543(5)
C10 C11 1.415(5)
C10 C18 1.444(5)
C11 C12 1.408(5)
C12 C13 1.410(6)
C13 C14 1.430(6)
C13 C18 1.440(5)
C14 C15 1.353(7)
C15 C16 1.410(8)
C16 C17 1.372(6)
C17 C18 1.410(5)
